data_4100997
_journal_name_full 'Journal of the American Chemical Society'
_journal_paper_doi 10.1021/ja052707x
_journal_year 2006
_chemical_formula_sum 'C72 H82 Fe2 N6'
_chemical_formula_weight 1143.14
_chemical_name_common holjs30
_space_group_IT_number 12
_symmetry_cell_setting monoclinic
_symmetry_space_group_name_Hall '-C 2y'
_symmetry_space_group_name_H-M 'C 1 2/m 1'
_cell_angle_alpha 90.00
_cell_angle_beta 126.8650(10)
_cell_angle_gamma 90.00
_cell_formula_units_Z 2
_cell_length_a 16.3553(12)
_cell_length_b 19.5546(14)
_cell_length_c 13.4403(10)
_cell_measurement_temperature 193(2)
_cell_volume 3439.0(4)
_diffrn_ambient_temperature 193(2)
_exptl_crystal_density_diffrn 1.104
_cod_depositor_comments
;
The following automatic conversions were performed:
'_symmetry_cell_setting' value 'Monoclinic' changed to 'monoclinic'
according to '/home/saulius/struct/CIF-dictionaries/cif_core.dic'
dictionary named 'cif_core.dic' version 2.4.1 from 2010-06-29.

Automatic conversion script
Id: cif_fix_enum 1527 2010-12-29 10:47:43Z saulius 
;
_cod_original_sg_symbol_H-M 'C 2/m'
_cod_database_code 4100997

loop_
_symmetry_equiv_pos_as_xyz
'x, y, z'
'-x, y, -z'
'x+1/2, y+1/2, z'
'-x+1/2, y+1/2, -z'
'-x, -y, -z'
'x, -y, z'
'-x+1/2, -y+1/2, -z'
'x+1/2, -y+1/2, z'

loop_
_atom_site_label
_atom_site_type_symbol
_atom_site_fract_x
_atom_site_fract_y
_atom_site_fract_z
_atom_site_U_iso_or_equiv
_atom_site_adp_type
_atom_site_occupancy
_atom_site_symmetry_multiplicity
_atom_site_calc_flag
_atom_site_refinement_flags
_atom_site_disorder_assembly
_atom_site_disorder_group
Fe1 Fe 0.57315(4) 0.0000 0.21204(4) 0.0375(2) Uani 1 2 d S . .
N11 N 0.59874(15) 0.07497(10) 0.32299(18) 0.0337(4) Uani 1 1 d . . .
N1 N 0.5210(3) 0.0000 0.0544(3) 0.0534(9) Uani 1 2 d S . .
C62 C 0.7004(2) 0.16987(14) 0.3292(3) 0.0414(6) Uani 1 1 d . . .
C21 C 0.60913(19) 0.06491(13) 0.4282(2) 0.0358(5) Uani 1 1 d . . .
C31 C 0.6102(3) 0.0000 0.4738(3) 0.0379(7) Uani 1 2 d S . .
H31 H 0.6119 0.0000 0.5442 0.046 Uiso 1 2 calc SR . .
C102 C 0.7983(2) 0.13039(16) 0.4177(3) 0.0496(7) Uani 1 1 d . . .
H102 H 0.7842 0.0940 0.4555 0.059 Uiso 1 1 calc R . .
C22 C 0.5142(2) 0.17893(14) 0.1988(3) 0.0429(6) Uani 1 1 d . . .
C12 C 0.6048(2) 0.14290(12) 0.2861(2) 0.0365(5) Uani 1 1 d . . .
C52 C 0.7033(3) 0.23344(15) 0.2840(3) 0.0517(7) Uani 1 1 d . . .
H52 H 0.7661 0.2520 0.3116 0.062 Uiso 1 1 calc R . .
C42 C 0.6151(3) 0.26911(15) 0.1994(3) 0.0584(8) Uani 1 1 d . . .
H42 H 0.6187 0.3114 0.1706 0.070 Uiso 1 1 calc R . .
C11 C 0.6227(3) 0.12588(15) 0.5055(3) 0.0509(7) Uani 1 1 d . . .
H11A H 0.6878 0.1468 0.5402 0.076 Uiso 1 1 calc R . .
H11B H 0.6198 0.1113 0.5716 0.076 Uiso 1 1 calc R . .
H11C H 0.5692 0.1584 0.4541 0.076 Uiso 1 1 calc R . .
C72 C 0.4095(2) 0.15073(18) 0.1488(3) 0.0533(7) Uani 1 1 d . . .
H72 H 0.4193 0.1062 0.1881 0.064 Uiso 1 1 calc R . .
C32 C 0.5219(3) 0.24249(16) 0.1574(3) 0.0542(8) Uani 1 1 d . . .
H32 H 0.4628 0.2671 0.1004 0.065 Uiso 1 1 calc R . .
C112 C 0.8852(3) 0.1747(2) 0.5227(4) 0.0663(9) Uani 1 1 d . . .
H11D H 0.9073 0.2065 0.4888 0.099 Uiso 1 1 calc R . .
H11E H 0.9414 0.1460 0.5826 0.099 Uiso 1 1 calc R . .
H11F H 0.8612 0.1994 0.5623 0.099 Uiso 1 1 calc R . .
C122 C 0.8324(3) 0.0966(2) 0.3443(4) 0.0710(10) Uani 1 1 d . . .
H12A H 0.7783 0.0683 0.2798 0.107 Uiso 1 1 calc R . .
H12B H 0.8920 0.0691 0.3995 0.107 Uiso 1 1 calc R . .
H12C H 0.8482 0.1314 0.3079 0.107 Uiso 1 1 calc R . .
C82 C 0.3537(3) 0.1974(3) 0.1817(4) 0.0781(12) Uani 1 1 d . . .
H82A H 0.3946 0.2029 0.2703 0.117 Uiso 1 1 calc R . .
H82B H 0.2893 0.1772 0.1522 0.117 Uiso 1 1 calc R . .
H82C H 0.3423 0.2412 0.1432 0.117 Uiso 1 1 calc R . .
C92 C 0.3452(3) 0.1396(3) 0.0089(4) 0.0769(11) Uani 1 1 d . . .
H92A H 0.3304 0.1829 -0.0322 0.115 Uiso 1 1 calc R . .
H92B H 0.2825 0.1173 -0.0191 0.115 Uiso 1 1 calc R . .
H92C H 0.3823 0.1115 -0.0102 0.115 Uiso 1 1 calc R . .
C1S C 0.2463(17) 0.0000 0.147(2) 0.209(8) Uiso 1 2 d S . .
C3S C 0.1198(18) 0.0000 0.195(2) 0.243(8) Uiso 1 2 d S . .
C5S C 0.033(2) 0.0000 0.293(3) 0.263(11) Uiso 1 2 d S . .
C4S C 0.023(2) -0.0375(16) 0.210(3) 0.454(17) Uiso 1 1 d . . .
C2S C 0.188(2) 0.0396(15) 0.131(3) 0.445(18) Uiso 1 1 d . . .

loop_
_atom_site_aniso_label
_atom_site_aniso_U_11
_atom_site_aniso_U_22
_atom_site_aniso_U_33
_atom_site_aniso_U_23
_atom_site_aniso_U_13
_atom_site_aniso_U_12
Fe1 0.0531(4) 0.0332(3) 0.0304(3) 0.000 0.0272(3) 0.000
N11 0.0395(10) 0.0301(10) 0.0345(10) 0.0010(8) 0.0238(9) 0.0022(8)
N1 0.088(3) 0.0433(18) 0.0335(15) 0.000 0.0385(18) 0.000
C62 0.0526(14) 0.0353(12) 0.0444(13) -0.0026(10) 0.0334(12) -0.0022(11)
C21 0.0395(12) 0.0362(12) 0.0344(11) -0.0031(9) 0.0236(10) 0.0002(9)
C31 0.0479(19) 0.0396(18) 0.0332(16) 0.000 0.0280(15) 0.000
C102 0.0453(14) 0.0459(15) 0.0578(17) -0.0003(13) 0.0311(13) -0.0048(12)
C22 0.0538(15) 0.0394(13) 0.0407(13) 0.0056(10) 0.0310(12) 0.0119(11)
C12 0.0473(13) 0.0309(11) 0.0369(11) 0.0005(9) 0.0282(11) 0.0029(10)
C52 0.0728(19) 0.0392(14) 0.0591(17) -0.0064(12) 0.0482(16) -0.0115(13)
C42 0.099(3) 0.0347(14) 0.0628(19) 0.0063(13) 0.060(2) 0.0030(15)
C11 0.0758(19) 0.0405(14) 0.0471(15) -0.0058(11) 0.0425(15) 0.0016(13)
C72 0.0459(15) 0.0587(18) 0.0511(16) 0.0109(14) 0.0270(13) 0.0150(13)
C32 0.075(2) 0.0424(15) 0.0501(16) 0.0111(12) 0.0401(16) 0.0183(14)
C112 0.0527(18) 0.076(2) 0.062(2) -0.0175(18) 0.0304(16) -0.0067(16)
C122 0.0607(19) 0.063(2) 0.081(3) -0.0202(19) 0.0386(19) 0.0045(17)
C82 0.071(2) 0.099(3) 0.077(3) 0.006(2) 0.052(2) 0.022(2)
C92 0.056(2) 0.100(3) 0.057(2) -0.004(2) 0.0249(17) 0.010(2)

loop_
_geom_bond_atom_site_label_1
_geom_bond_atom_site_label_2
_geom_bond_distance
_geom_bond_site_symmetry_2
_geom_bond_publ_flag
Fe1 N1 1.745(3) . ?
Fe1 N11 1.949(2) . ?
Fe1 N11 1.949(2) 6 ?
N11 C21 1.334(3) . ?
N11 C12 1.442(3) . ?
N1 N1 1.186(7) 5_655 ?
C62 C52 1.397(4) . ?
C62 C12 1.404(4) . ?
C62 C102 1.514(4) . ?
C21 C31 1.404(3) . ?
C21 C11 1.508(4) . ?
C31 C21 1.404(3) 6 ?
C102 C112 1.535(5) . ?
C102 C122 1.542(5) . ?
C22 C32 1.398(4) . ?
C22 C12 1.408(4) . ?
C22 C72 1.519(4) . ?
C52 C42 1.376(5) . ?
C42 C32 1.372(5) . ?
C72 C92 1.522(5) . ?
C72 C82 1.531(5) . ?
C1S C2S 1.14(3) 6 ?
C1S C2S 1.14(3) . ?
C3S C4S 1.85(3) 6 ?
C3S C4S 1.85(3) . ?
C3S C2S 1.94(3) . ?
C3S C2S 1.94(3) 6 ?
C5S C4S 1.26(3) . ?
C5S C4S 1.26(3) 6 ?
C4S C4S 1.47(6) 6 ?
C2S C2S 1.55(6) 6 ?
